data_4510170
loop_
_publ_author_name
'Bevill, Melanie J.'
'Vlahova, Petinka I.'
'Smit, Jared P.'

_publ_section_title
;
 Polymorphic Cocrystals of Nutraceutical Compoundp-Coumaric Acid with
 Nicotinamide: Characterization, Relative Solid-State Stability, and
 Conversion to Alternate Stoichiometries
;
_journal_issue 3
_journal_name_full 'Crystal Growth &amp; Design'
_journal_page_first 1438
_journal_paper_doi 10.1021/cg4019037
_journal_volume 14
_journal_year 2014
_chemical_formula_moiety
;
C9 H8 O3, C6 H6 N2 O
;
_chemical_formula_sum 'C15 H14 N2 O4'
_chemical_formula_weight 286.28
_chemical_name_systematic
;
212394 (3709-54-05)
;
_space_group_IT_number 15
_symmetry_cell_setting monoclinic
_symmetry_space_group_name_Hall '-C 2yc'
_symmetry_space_group_name_H-M 'C 1 2/c 1'
_atom_sites_solution_hydrogens geom
_atom_sites_solution_primary direct
_atom_sites_solution_secondary difmap
_audit_creation_method SHELXL-97
_cell_angle_alpha 90.00
_cell_angle_beta 122.479(2)
_cell_angle_gamma 90.00
_cell_formula_units_Z 16
_cell_length_a 40.076(2)
_cell_length_b 7.1979(4)
_cell_length_c 22.2876(12)
_cell_measurement_reflns_used 8017
_cell_measurement_temperature 120(2)
_cell_measurement_theta_max 31.01
_cell_measurement_theta_min 2.41
_cell_volume 5423.6(5)
_computing_cell_refinement 'Bruker SAINT'
_computing_data_collection 'Bruker APEX2'
_computing_data_reduction 'Bruker SAINT'
_computing_molecular_graphics 'Bruker SHELXTL'
_computing_publication_material 'Bruker SHELXTL'
_computing_structure_refinement 'SHELXL-97 (Sheldrick, 1997)'
_computing_structure_solution 'SHELXS-97 (Sheldrick, 1990)'
_diffrn_ambient_temperature 120(2)
_diffrn_measured_fraction_theta_full 0.975
_diffrn_measured_fraction_theta_max 0.975
_diffrn_measurement_device_type 'Bruker APEX-II CCD'
_diffrn_measurement_method '\f and \w scans'
_diffrn_radiation_monochromator graphite
_diffrn_radiation_source 'fine-focus sealed tube'
_diffrn_radiation_type MoK\a
_diffrn_radiation_wavelength 0.71073
_diffrn_reflns_av_R_equivalents 0.0406
_diffrn_reflns_av_sigmaI/netI 0.0467
_diffrn_reflns_limit_h_max 58
_diffrn_reflns_limit_h_min -58
_diffrn_reflns_limit_k_max 6
_diffrn_reflns_limit_k_min -10
_diffrn_reflns_limit_l_max 32
_diffrn_reflns_limit_l_min -20
_diffrn_reflns_number 30156
_diffrn_reflns_theta_full 31.00
_diffrn_reflns_theta_max 31.00
_diffrn_reflns_theta_min 1.83
_diffrn_standards_number 0
_exptl_absorpt_coefficient_mu 0.103
_exptl_absorpt_correction_type none
_exptl_crystal_colour colourless
_exptl_crystal_density_diffrn 1.402
_exptl_crystal_density_method 'not measured'
_exptl_crystal_description rod
_exptl_crystal_F_000 2400
_exptl_crystal_size_max 0.34
_exptl_crystal_size_mid 0.14
_exptl_crystal_size_min 0.12
_refine_diff_density_max 0.506
_refine_diff_density_min -0.257
_refine_diff_density_rms 0.061
_refine_ls_extinction_method none
_refine_ls_goodness_of_fit_ref 1.084
_refine_ls_hydrogen_treatment mixed
_refine_ls_matrix_type full
_refine_ls_number_parameters 403
_refine_ls_number_reflns 8438
_refine_ls_number_restraints 0
_refine_ls_restrained_S_all 1.084
_refine_ls_R_factor_all 0.0887
_refine_ls_R_factor_gt 0.0537
_refine_ls_shift/su_max 0.001
_refine_ls_shift/su_mean 0.000
_refine_ls_structure_factor_coef Fsqd
_refine_ls_weighting_details 'calc w=1/[\s^2^(Fo^2^)+(0.0750P)^2^+0.5000P] where P=(Fo^2^+2Fc^2^)/3'
_refine_ls_weighting_scheme calc
_refine_ls_wR_factor_gt 0.1346
_refine_ls_wR_factor_ref 0.1492
_reflns_number_gt 5678
_reflns_number_total 8438
_reflns_threshold_expression >2sigma(I)
_cod_data_source_file cg4019037_si_003.cif
_cod_data_source_block 212394
_cod_depositor_comments
;
The following automatic conversions were performed:

'_symmetry_cell_setting' value 'Monoclinic' changed to 'monoclinic'
according to
/usr/data/users/saulius/crontab/automatic-downloads/current/ACS/lib/dictionaries/cif_core.dic
dictionary named 'cif_core.dic' version 2.4.2 from 2011-04-26.

Automatic conversion script
Id: cif_fix_values 2281 2013-09-26 08:29:07Z andrius 
;
_cod_original_cell_volume 5423.5(5)
_cod_original_sg_symbol_Hall -C2yc
_cod_original_sg_symbol_H-M C2/c
_cod_database_code 4510170

loop_
_symmetry_equiv_pos_as_xyz
'x, y, z'
'-x, y, -z+1/2'
'x+1/2, y+1/2, z'
'-x+1/2, y+1/2, -z+1/2'
'-x, -y, -z'
'x, -y, z-1/2'
'-x+1/2, -y+1/2, -z'
'x+1/2, -y+1/2, z-1/2'

loop_
_atom_site_label
_atom_site_type_symbol
_atom_site_fract_x
_atom_site_fract_y
_atom_site_fract_z
_atom_site_U_iso_or_equiv
_atom_site_adp_type
_atom_site_occupancy
_atom_site_symmetry_multiplicity
_atom_site_calc_flag
_atom_site_refinement_flags
C11_1 C 0.70256(4) 0.3611(2) 0.87368(7) 0.0216(3) Uani 1 1 d .
C12_1 C 0.71363(4) 0.4441(2) 0.93869(7) 0.0236(3) Uani 1 1 d .
H12_1 H 0.6940 0.4721 0.9488 0.028 Uiso 1 1 calc R
C13_1 C 0.75253(4) 0.4855(2) 0.98805(8) 0.0231(3) Uani 1 1 d .
H13_1 H 0.7595 0.5426 1.0317 0.028 Uiso 1 1 calc R
C14_1 C 0.78174(4) 0.4445(2) 0.97464(7) 0.0211(3) Uani 1 1 d .
O14_1 O 0.81937(3) 0.49084(16) 1.02512(5) 0.0273(2) Uani 1 1 d .
H14_1 H 0.8348(5) 0.471(3) 1.0103(9) 0.033 Uiso 1 1 d .
C15_1 C 0.77145(4) 0.3625(2) 0.91075(7) 0.0217(3) Uani 1 1 d .
H15_1 H 0.7913 0.3328 0.9012 0.026 Uiso 1 1 calc R
C16_1 C 0.73226(4) 0.3242(2) 0.86102(8) 0.0229(3) Uani 1 1 d .
H16_1 H 0.7254 0.2709 0.8168 0.027 Uiso 1 1 calc R
C17_1 C 0.66210(4) 0.3111(2) 0.81990(8) 0.0239(3) Uani 1 1 d .
H17_1 H 0.6571 0.2730 0.7750 0.029 Uiso 1 1 calc R
C18_1 C 0.63133(4) 0.3132(2) 0.82717(8) 0.0245(3) Uani 1 1 d .
H18_1 H 0.6357 0.3523 0.8716 0.029 Uiso 1 1 calc R
C19_1 C 0.59128(4) 0.2595(2) 0.77156(8) 0.0238(3) Uani 1 1 d .
O19_1 O 0.58608(3) 0.21871(17) 0.70921(6) 0.0302(3) Uani 1 1 d .
H19_1 H 0.5619(6) 0.182(3) 0.6780(10) 0.036 Uiso 1 1 d .
O20_1 O 0.56458(3) 0.25431(17) 0.78240(6) 0.0317(3) Uani 1 1 d .
N21_1 N 0.37600(3) 0.04311(19) 0.49433(6) 0.0254(3) Uani 1 1 d .
C22_1 C 0.41205(4) 0.0864(2) 0.54967(8) 0.0240(3) Uani 1 1 d .
H22_1 H 0.4145 0.1274 0.5924 0.029 Uiso 1 1 calc R
C23_1 C 0.44592(4) 0.0746(2) 0.54788(7) 0.0227(3) Uani 1 1 d .
C24_1 C 0.44227(4) 0.0123(2) 0.48564(8) 0.0269(3) Uani 1 1 d .
H24_1 H 0.4649 -0.0004 0.4826 0.032 Uiso 1 1 calc R
C25_1 C 0.40516(4) -0.0307(2) 0.42834(8) 0.0269(3) Uani 1 1 d .
H25_1 H 0.4018 -0.0719 0.3849 0.032 Uiso 1 1 calc R
C26_1 C 0.37304(4) -0.0133(2) 0.43494(8) 0.0253(3) Uani 1 1 d .
H26_1 H 0.3476 -0.0431 0.3951 0.030 Uiso 1 1 calc R
C27_1 C 0.48555(4) 0.1266(2) 0.60989(8) 0.0260(3) Uani 1 1 d .
N27_1 N 0.48687(4) 0.2067(3) 0.66421(8) 0.0450(4) Uani 1 1 d .
H27A_1 H 0.5121(6) 0.241(3) 0.7031(11) 0.054 Uiso 1 1 d .
H27B_1 H 0.4653(6) 0.230(3) 0.6673(11) 0.054 Uiso 1 1 d .
O27_1 O 0.51568(3) 0.09843(16) 0.60894(6) 0.0294(3) Uani 1 1 d .
C11_2 C 0.70169(4) 0.4247(2) 0.62355(7) 0.0197(3) Uani 1 1 d .
C12_2 C 0.71740(4) 0.4975(2) 0.69172(7) 0.0216(3) Uani 1 1 d .
H12_2 H 0.7003 0.5538 0.7037 0.026 Uiso 1 1 calc R
C13_2 C 0.75728(4) 0.4889(2) 0.74174(7) 0.0220(3) Uani 1 1 d .
H13_2 H 0.7675 0.5407 0.7876 0.026 Uiso 1 1 calc R
C14_2 C 0.78278(4) 0.4047(2) 0.72563(7) 0.0208(3) Uani 1 1 d .
O14_2 O 0.82170(3) 0.40199(16) 0.77660(5) 0.0275(2) Uani 1 1 d .
H14_2 H 0.8364(5) 0.363(3) 0.7593(9) 0.033 Uiso 1 1 d .
C15_2 C 0.76769(4) 0.3279(2) 0.65867(7) 0.0205(3) Uani 1 1 d .
H15_2 H 0.7847 0.2672 0.6475 0.025 Uiso 1 1 calc R
C16_2 C 0.72758(4) 0.34074(19) 0.60851(7) 0.0206(3) Uani 1 1 d .
H16_2 H 0.7174 0.2907 0.5624 0.025 Uiso 1 1 calc R
C17_2 C 0.65994(4) 0.4305(2) 0.56820(7) 0.0213(3) Uani 1 1 d .
H17_2 H 0.6529 0.3824 0.5232 0.026 Uiso 1 1 calc R
C18_2 C 0.63044(4) 0.4949(2) 0.57306(8) 0.0241(3) Uani 1 1 d .
H18_2 H 0.6366 0.5559 0.6156 0.029 Uiso 1 1 calc R
C19_2 C 0.58885(4) 0.4762(2) 0.51562(8) 0.0231(3) Uani 1 1 d .
O19_2 O 0.58288(3) 0.41509(16) 0.45475(5) 0.0286(3) Uani 1 1 d .
H19_2 H 0.5566(6) 0.391(3) 0.4226(10) 0.034 Uiso 1 1 d .
O20_2 O 0.56186(3) 0.51252(16) 0.52403(5) 0.0289(3) Uani 1 1 d .
N21_2 N 0.37385(3) 0.21111(18) 0.24280(6) 0.0243(3) Uani 1 1 d .
C22_2 C 0.40919(4) 0.2620(2) 0.29794(8) 0.0229(3) Uani 1 1 d .
H22_2 H 0.4122 0.2780 0.3429 0.028 Uiso 1 1 calc R
C23_2 C 0.44174(4) 0.2928(2) 0.29304(7) 0.0213(3) Uani 1 1 d .
C24_2 C 0.43750(4) 0.2701(2) 0.22759(8) 0.0249(3) Uani 1 1 d .
H24_2 H 0.4593 0.2880 0.2224 0.030 Uiso 1 1 calc R
C25_2 C 0.40076(4) 0.2209(2) 0.17001(8) 0.0267(3) Uani 1 1 d .
H25_2 H 0.3967 0.2076 0.1241 0.032 Uiso 1 1 calc R
C26_2 C 0.37005(4) 0.1912(2) 0.17994(8) 0.0251(3) Uani 1 1 d .
H26_2 H 0.3451 0.1550 0.1402 0.030 Uiso 1 1 calc R
C27_2 C 0.48119(4) 0.3456(2) 0.35578(7) 0.0238(3) Uani 1 1 d .
N27_2 N 0.48258(4) 0.4130(2) 0.41212(7) 0.0327(3) Uani 1 1 d .
H27A_2 H 0.5069(6) 0.449(3) 0.4505(10) 0.039 Uiso 1 1 d .
H27B_2 H 0.4610(6) 0.435(3) 0.4157(9) 0.039 Uiso 1 1 d .
O27_2 O 0.51119(3) 0.32812(17) 0.35335(5) 0.0292(3) Uani 1 1 d .

loop_
_atom_site_aniso_label
_atom_site_aniso_U_11
_atom_site_aniso_U_22
_atom_site_aniso_U_33
_atom_site_aniso_U_23
_atom_site_aniso_U_13
_atom_site_aniso_U_12
C11_1 0.0202(6) 0.0201(7) 0.0233(7) 0.0004(5) 0.0109(6) -0.0016(5)
C12_1 0.0209(6) 0.0261(8) 0.0276(8) -0.0003(6) 0.0155(6) -0.0001(6)
C13_1 0.0237(6) 0.0265(8) 0.0208(7) -0.0031(5) 0.0132(6) -0.0024(6)
C14_1 0.0186(6) 0.0217(7) 0.0207(7) 0.0015(5) 0.0090(5) -0.0012(5)
O14_1 0.0179(4) 0.0401(7) 0.0221(5) -0.0044(4) 0.0096(4) -0.0028(5)
C15_1 0.0218(6) 0.0217(7) 0.0259(7) -0.0005(5) 0.0155(6) -0.0004(6)
C16_1 0.0236(6) 0.0216(7) 0.0240(7) -0.0043(5) 0.0132(6) -0.0040(6)
C17_1 0.0238(6) 0.0228(7) 0.0232(7) -0.0012(6) 0.0114(6) -0.0029(6)
C18_1 0.0217(6) 0.0265(8) 0.0231(7) -0.0011(6) 0.0106(6) -0.0025(6)
C19_1 0.0218(6) 0.0229(7) 0.0246(7) 0.0010(6) 0.0111(6) -0.0001(6)
O19_1 0.0199(5) 0.0405(7) 0.0289(6) -0.0075(5) 0.0123(5) -0.0047(5)
O20_1 0.0224(5) 0.0440(7) 0.0293(6) -0.0026(5) 0.0143(5) -0.0051(5)
N21_1 0.0192(5) 0.0299(7) 0.0244(6) 0.0024(5) 0.0099(5) 0.0006(5)
C22_1 0.0205(6) 0.0292(8) 0.0223(7) 0.0016(6) 0.0115(6) -0.0001(6)
C23_1 0.0184(6) 0.0251(8) 0.0234(7) 0.0009(6) 0.0105(5) -0.0004(6)
C24_1 0.0236(6) 0.0314(8) 0.0283(8) -0.0001(6) 0.0158(6) -0.0014(6)
C25_1 0.0262(7) 0.0325(9) 0.0203(7) -0.0002(6) 0.0114(6) -0.0019(6)
C26_1 0.0206(6) 0.0285(8) 0.0221(7) 0.0042(6) 0.0084(6) -0.0006(6)
C27_1 0.0211(6) 0.0313(8) 0.0254(7) -0.0025(6) 0.0124(6) -0.0024(6)
N27_1 0.0198(6) 0.0790(13) 0.0360(8) -0.0251(8) 0.0148(6) -0.0088(7)
O27_1 0.0187(4) 0.0404(7) 0.0292(6) -0.0058(5) 0.0129(4) -0.0029(4)
C11_2 0.0187(6) 0.0189(7) 0.0224(7) 0.0007(5) 0.0117(5) -0.0002(5)
C12_2 0.0205(6) 0.0228(7) 0.0245(7) -0.0010(5) 0.0139(6) 0.0005(6)
C13_2 0.0225(6) 0.0248(8) 0.0202(7) -0.0018(5) 0.0124(6) -0.0032(6)
C14_2 0.0186(6) 0.0226(7) 0.0207(7) 0.0022(5) 0.0101(5) -0.0005(5)
O14_2 0.0180(4) 0.0414(7) 0.0203(5) -0.0025(4) 0.0084(4) 0.0025(4)
C15_2 0.0200(6) 0.0204(7) 0.0228(7) 0.0003(5) 0.0126(6) 0.0016(5)
C16_2 0.0214(6) 0.0189(7) 0.0217(7) -0.0015(5) 0.0117(5) -0.0012(5)
C17_2 0.0188(6) 0.0217(7) 0.0223(7) -0.0010(5) 0.0104(5) -0.0021(5)
C18_2 0.0188(6) 0.0279(8) 0.0234(7) -0.0026(6) 0.0099(6) -0.0007(6)
C19_2 0.0185(6) 0.0255(8) 0.0250(7) -0.0007(6) 0.0116(6) 0.0007(6)
O19_2 0.0185(4) 0.0418(7) 0.0240(6) -0.0068(5) 0.0105(4) -0.0014(5)
O20_2 0.0194(4) 0.0402(7) 0.0279(6) -0.0066(5) 0.0131(4) -0.0002(5)
N21_2 0.0190(5) 0.0279(7) 0.0239(6) -0.0004(5) 0.0102(5) -0.0017(5)
C22_2 0.0210(6) 0.0279(8) 0.0204(7) 0.0005(5) 0.0114(6) -0.0001(6)
C23_2 0.0182(6) 0.0235(7) 0.0211(7) -0.0007(5) 0.0099(5) 0.0002(5)
C24_2 0.0230(6) 0.0288(8) 0.0266(8) -0.0006(6) 0.0158(6) -0.0007(6)
C25_2 0.0271(7) 0.0324(9) 0.0211(7) -0.0027(6) 0.0132(6) 0.0004(6)
C26_2 0.0212(6) 0.0277(8) 0.0218(7) -0.0021(6) 0.0084(6) -0.0014(6)
C27_2 0.0195(6) 0.0282(8) 0.0243(7) -0.0020(6) 0.0121(6) -0.0009(6)
N27_2 0.0188(5) 0.0518(10) 0.0280(7) -0.0134(6) 0.0127(5) -0.0046(6)
O27_2 0.0184(4) 0.0434(7) 0.0280(6) -0.0071(5) 0.0140(4) -0.0034(5)

loop_
_atom_type_symbol
_atom_type_description
_atom_type_scat_dispersion_real
_atom_type_scat_dispersion_imag
_atom_type_scat_source
C C 0.0033 0.0016 'International Tables Vol C Tables 4.2.6.8 and 6.1.1.4'
H H 0.0000 0.0000 'International Tables Vol C Tables 4.2.6.8 and 6.1.1.4'
N N 0.0061 0.0033 'International Tables Vol C Tables 4.2.6.8 and 6.1.1.4'
O O 0.0106 0.0060 'International Tables Vol C Tables 4.2.6.8 and 6.1.1.4'

loop_
_geom_angle_atom_site_label_1
_geom_angle_atom_site_label_2
_geom_angle_atom_site_label_3
_geom_angle
C16_1 C11_1 C12_1 117.51(12)
C16_1 C11_1 C17_1 118.95(13)
C12_1 C11_1 C17_1 123.54(13)
C13_1 C12_1 C11_1 120.91(13)
C13_1 C12_1 H12_1 119.5
C11_1 C12_1 H12_1 119.5
C12_1 C13_1 C14_1 120.50(13)
C12_1 C13_1 H13_1 119.8
C14_1 C13_1 H13_1 119.8
O14_1 C14_1 C15_1 122.98(13)
O14_1 C14_1 C13_1 117.48(13)
C15_1 C14_1 C13_1 119.52(12)
C14_1 O14_1 H14_1 110.6(12)
C16_1 C15_1 C14_1 119.60(13)
C16_1 C15_1 H15_1 120.2
C14_1 C15_1 H15_1 120.2
C15_1 C16_1 C11_1 121.93(13)
C15_1 C16_1 H16_1 119.0
C11_1 C16_1 H16_1 119.0
C18_1 C17_1 C11_1 126.53(14)
C18_1 C17_1 H17_1 116.7
C11_1 C17_1 H17_1 116.7
C17_1 C18_1 C19_1 124.32(14)
C17_1 C18_1 H18_1 117.8
C19_1 C18_1 H18_1 117.8
O20_1 C19_1 O19_1 122.82(13)
O20_1 C19_1 C18_1 121.53(14)
O19_1 C19_1 C18_1 115.65(13)
C19_1 O19_1 H19_1 112.6(12)
C26_1 N21_1 C22_1 117.65(13)
N21_1 C22_1 C23_1 123.38(14)
N21_1 C22_1 H22_1 118.3
C23_1 C22_1 H22_1 118.3
C22_1 C23_1 C24_1 118.06(13)
C22_1 C23_1 C27_1 122.19(13)
C24_1 C23_1 C27_1 119.75(13)
C25_1 C24_1 C23_1 118.73(13)
C25_1 C24_1 H24_1 120.6
C23_1 C24_1 H24_1 120.6
C26_1 C25_1 C24_1 119.07(14)
C26_1 C25_1 H25_1 120.5
C24_1 C25_1 H25_1 120.5
N21_1 C26_1 C25_1 123.10(13)
N21_1 C26_1 H26_1 118.5
C25_1 C26_1 H26_1 118.5
O27_1 C27_1 N27_1 122.05(14)
O27_1 C27_1 C23_1 120.53(13)
N27_1 C27_1 C23_1 117.40(13)
C27_1 N27_1 H27A_1 117.0(13)
C27_1 N27_1 H27B_1 125.0(13)
H27A_1 N27_1 H27B_1 118.0(18)
C16_2 C11_2 C12_2 117.83(12)
C16_2 C11_2 C17_2 118.51(12)
C12_2 C11_2 C17_2 123.66(12)
C13_2 C12_2 C11_2 120.94(13)
C13_2 C12_2 H12_2 119.5
C11_2 C12_2 H12_2 119.5
C12_2 C13_2 C14_2 120.40(13)
C12_2 C13_2 H13_2 119.8
C14_2 C13_2 H13_2 119.8
O14_2 C14_2 C15_2 122.54(12)
O14_2 C14_2 C13_2 117.81(12)
C15_2 C14_2 C13_2 119.65(12)
C14_2 O14_2 H14_2 111.6(11)
C16_2 C15_2 C14_2 119.22(13)
C16_2 C15_2 H15_2 120.4
C14_2 C15_2 H15_2 120.4
C15_2 C16_2 C11_2 121.95(13)
C15_2 C16_2 H16_2 119.0
C11_2 C16_2 H16_2 119.0
C18_2 C17_2 C11_2 127.69(13)
C18_2 C17_2 H17_2 116.2
C11_2 C17_2 H17_2 116.2
C17_2 C18_2 C19_2 122.83(14)
C17_2 C18_2 H18_2 118.6
C19_2 C18_2 H18_2 118.6
O20_2 C19_2 O19_2 122.86(13)
O20_2 C19_2 C18_2 122.17(13)
O19_2 C19_2 C18_2 114.96(12)
C19_2 O19_2 H19_2 111.3(11)
C26_2 N21_2 C22_2 117.56(12)
N21_2 C22_2 C23_2 123.41(13)
N21_2 C22_2 H22_2 118.3
C23_2 C22_2 H22_2 118.3
C22_2 C23_2 C24_2 118.46(12)
C22_2 C23_2 C27_2 122.43(13)
C24_2 C23_2 C27_2 119.10(12)
C25_2 C24_2 C23_2 118.39(13)
C25_2 C24_2 H24_2 120.8
C23_2 C24_2 H24_2 120.8
C26_2 C25_2 C24_2 119.21(13)
C26_2 C25_2 H25_2 120.4
C24_2 C25_2 H25_2 120.4
N21_2 C26_2 C25_2 122.95(13)
N21_2 C26_2 H26_2 118.5
C25_2 C26_2 H26_2 118.5
O27_2 C27_2 N27_2 122.21(13)
O27_2 C27_2 C23_2 119.89(13)
N27_2 C27_2 C23_2 117.89(12)
C27_2 N27_2 H27A_2 117.9(12)
C27_2 N27_2 H27B_2 125.5(11)
H27A_2 N27_2 H27B_2 116.4(16)

loop_
_geom_bond_atom_site_label_1
_geom_bond_atom_site_label_2
_geom_bond_distance
C11_1 C16_1 1.389(2)
C11_1 C12_1 1.401(2)
C11_1 C17_1 1.4519(19)
C12_1 C13_1 1.3738(19)
C12_1 H12_1 0.9500
C13_1 C14_1 1.387(2)
C13_1 H13_1 0.9500
C14_1 O14_1 1.3524(16)
C14_1 C15_1 1.384(2)
O14_1 H14_1 0.856(19)
C15_1 C16_1 1.3791(19)
C15_1 H15_1 0.9500
C16_1 H16_1 0.9500
C17_1 C18_1 1.327(2)
C17_1 H17_1 0.9500
C18_1 C19_1 1.4577(19)
C18_1 H18_1 0.9500
C19_1 O20_1 1.2177(18)
C19_1 O19_1 1.3227(18)
O19_1 H19_1 0.875(19)
N21_1 C26_1 1.3278(19)
N21_1 C22_1 1.3387(18)
C22_1 C23_1 1.3815(19)
C22_1 H22_1 0.9500
C23_1 C24_1 1.389(2)
C23_1 C27_1 1.4883(19)
C24_1 C25_1 1.378(2)
C24_1 H24_1 0.9500
C25_1 C26_1 1.377(2)
C25_1 H25_1 0.9500
C26_1 H26_1 0.9500
C27_1 O27_1 1.2360(17)
C27_1 N27_1 1.316(2)
N27_1 H27A_1 0.94(2)
N27_1 H27B_1 0.92(2)
C11_2 C16_2 1.3884(19)
C11_2 C12_2 1.3973(19)
C11_2 C17_2 1.4512(18)
C12_2 C13_2 1.3739(18)
C12_2 H12_2 0.9500
C13_2 C14_2 1.390(2)
C13_2 H13_2 0.9500
C14_2 O14_2 1.3495(16)
C14_2 C15_2 1.3893(19)
O14_2 H14_2 0.906(19)
C15_2 C16_2 1.3827(18)
C15_2 H15_2 0.9500
C16_2 H16_2 0.9500
C17_2 C18_2 1.327(2)
C17_2 H17_2 0.9500
C18_2 C19_2 1.4641(19)
C18_2 H18_2 0.9500
C19_2 O20_2 1.2212(17)
C19_2 O19_2 1.3202(17)
O19_2 H19_2 0.917(18)
N21_2 C26_2 1.3334(19)
N21_2 C22_2 1.3347(18)
C22_2 C23_2 1.3839(19)
C22_2 H22_2 0.9500
C23_2 C24_2 1.384(2)
C23_2 C27_2 1.4917(18)
C24_2 C25_2 1.382(2)
C24_2 H24_2 0.9500
C25_2 C26_2 1.379(2)
C25_2 H25_2 0.9500
C26_2 H26_2 0.9500
C27_2 O27_2 1.2383(17)
C27_2 N27_2 1.3192(19)
N27_2 H27A_2 0.926(19)
N27_2 H27B_2 0.92(2)

loop_
_geom_hbond_atom_site_label_D
_geom_hbond_atom_site_label_H
_geom_hbond_atom_site_label_A
_geom_hbond_distance_DH
_geom_hbond_distance_HA
_geom_hbond_distance_DA
_geom_hbond_angle_DHA
_geom_hbond_site_symmetry_A
O19_1 H19_1 O27_1 0.875(19) 1.762(19) 2.6327(14) 172.8(18) .
O19_2 H19_2 O27_2 0.917(18) 1.699(19) 2.6041(14) 168.7(17) .
N27_1 H27A_1 O20_1 0.94(2) 1.89(2) 2.8187(17) 168(2) .
N27_2 H27A_2 O20_2 0.926(19) 1.965(19) 2.8840(16) 171.6(17) .
N27_1 H27B_1 O20_1 0.92(2) 2.04(2) 2.9017(18) 155.7(18) 2_656
N27_2 H27B_2 O20_2 0.92(2) 2.03(2) 2.8647(17) 150.0(16) 5_666
O14_1 H14_1 N21_1 0.856(19) 1.87(2) 2.7117(16) 168.2(17) 8_556
O14_2 H14_2 N21_2 0.906(19) 1.806(19) 2.6995(16) 168.6(16) 8_556

loop_
_geom_torsion_atom_site_label_1
_geom_torsion_atom_site_label_2
_geom_torsion_atom_site_label_3
_geom_torsion_atom_site_label_4
_geom_torsion
C16_1 C11_1 C12_1 C13_1 -0.6(2)
C17_1 C11_1 C12_1 C13_1 178.91(14)
C11_1 C12_1 C13_1 C14_1 -0.5(2)
C12_1 C13_1 C14_1 O14_1 179.26(13)
C12_1 C13_1 C14_1 C15_1 0.5(2)
O14_1 C14_1 C15_1 C16_1 -178.14(14)
C13_1 C14_1 C15_1 C16_1 0.6(2)
C14_1 C15_1 C16_1 C11_1 -1.7(2)
C12_1 C11_1 C16_1 C15_1 1.7(2)
C17_1 C11_1 C16_1 C15_1 -177.86(14)
C16_1 C11_1 C17_1 C18_1 170.25(15)
C12_1 C11_1 C17_1 C18_1 -9.2(3)
C11_1 C17_1 C18_1 C19_1 -179.27(14)
C17_1 C18_1 C19_1 O20_1 175.87(16)
C17_1 C18_1 C19_1 O19_1 -4.6(2)
C26_1 N21_1 C22_1 C23_1 -0.2(2)
N21_1 C22_1 C23_1 C24_1 -0.8(2)
N21_1 C22_1 C23_1 C27_1 179.00(14)
C22_1 C23_1 C24_1 C25_1 1.4(2)
C27_1 C23_1 C24_1 C25_1 -178.44(14)
C23_1 C24_1 C25_1 C26_1 -1.0(2)
C22_1 N21_1 C26_1 C25_1 0.7(2)
C24_1 C25_1 C26_1 N21_1 -0.1(2)
C22_1 C23_1 C27_1 O27_1 173.32(15)
C24_1 C23_1 C27_1 O27_1 -6.9(2)
C22_1 C23_1 C27_1 N27_1 -8.2(2)
C24_1 C23_1 C27_1 N27_1 171.61(17)
C16_2 C11_2 C12_2 C13_2 1.1(2)
C17_2 C11_2 C12_2 C13_2 -179.55(14)
C11_2 C12_2 C13_2 C14_2 -0.9(2)
C12_2 C13_2 C14_2 O14_2 179.35(13)
C12_2 C13_2 C14_2 C15_2 -0.5(2)
O14_2 C14_2 C15_2 C16_2 -178.15(13)
C13_2 C14_2 C15_2 C16_2 1.6(2)
C14_2 C15_2 C16_2 C11_2 -1.5(2)
C12_2 C11_2 C16_2 C15_2 0.1(2)
C17_2 C11_2 C16_2 C15_2 -179.26(13)
C16_2 C11_2 C17_2 C18_2 176.15(15)
C12_2 C11_2 C17_2 C18_2 -3.2(2)
C11_2 C17_2 C18_2 C19_2 -173.49(14)
C17_2 C18_2 C19_2 O20_2 169.67(15)
C17_2 C18_2 C19_2 O19_2 -9.5(2)
C26_2 N21_2 C22_2 C23_2 -0.7(2)
N21_2 C22_2 C23_2 C24_2 0.2(2)
N21_2 C22_2 C23_2 C27_2 -178.62(14)
C22_2 C23_2 C24_2 C25_2 1.1(2)
C27_2 C23_2 C24_2 C25_2 179.89(14)
C23_2 C24_2 C25_2 C26_2 -1.7(2)
C22_2 N21_2 C26_2 C25_2 0.0(2)
C24_2 C25_2 C26_2 N21_2 1.2(2)
C22_2 C23_2 C27_2 O27_2 162.57(15)
C24_2 C23_2 C27_2 O27_2 -16.2(2)
C22_2 C23_2 C27_2 N27_2 -18.5(2)
C24_2 C23_2 C27_2 N27_2 162.66(15)
